data_8103935
loop_
_publ_author_name
'Stier, A.'
'Range, K.J.'

_publ_section_title
;
 Crystal structure of Samarium-tris-dicyanoaurate(I)-hydrate Sm (Au (C
 N)2)3 . 2.6 H2 O
;
_journal_name_full 'Zeitschrift fuer Kristallographie (149,1979-)'
_journal_page_first 51
_journal_page_last 51
_journal_volume 212
_journal_year 1997
_chemical_formula_sum 'C6 H5.2 Au3 N6 O2.6 Sm'
_chemical_name_systematic 'Sm (Au (C N)2)3 (H2 O)2.6'
_space_group_IT_number 189
_symmetry_space_group_name_Hall 'P -6 -2'
_symmetry_space_group_name_H-M 'P -6 2 m'
_cell_angle_alpha 90
_cell_angle_beta 90
_cell_angle_gamma 120
_cell_formula_units_Z 1
_cell_length_a 6.589
_cell_length_b 6.589
_cell_length_c 9.236
_cell_volume 347.259
_citation_journal_id_ASTM ZEKRDZ
_cod_data_source_file Stier_ZEKRDZ_1997_1935.cif
_cod_data_source_block C6H5.2Au3N6O2.6Sm1
_cod_original_cell_volume 347.2591
_cod_original_formula_sum 'C6 H5.2 Au3 N6 O2.6 Sm1'
_cod_database_code 8103935

loop_
_symmetry_equiv_pos_as_xyz
x,y,z
-x+y,-x,-z
-y,x-y,z
x,y,-z
-x+y,-x,z
-y,x-y,-z
y,x,z
x-y,-y,-z
-x,-x+y,z
y,x,-z
x-y,-y,z
-x,-x+y,-z

loop_
_atom_site_label
_atom_site_type_symbol
_atom_site_fract_x
_atom_site_fract_y
_atom_site_fract_z
_atom_site_occupancy
_atom_site_U_iso_or_equiv
O1 O-2 0.3916 0.3916 0 0.85 0.0
N1 N-3 0.2572 0 0.1948 1 0.0
Au1 Au+1 0.4972 0 0.5 1 0.0
C1 C+2 0.3624 0 0.3173 1 0.0
Sm1 Sm+3 0 0 0 1 0.0
